data_7224364
loop_
_publ_author_name
'gong, Yuefa'
'Huang, Zhimei'

_publ_section_title
;
 A Straightforward Sequence to Alkyl 1H-Pyrrole-2,5-dicarboxylates
 Starting from Acylhydrazono esters and Alkyl
 2-Aroyl-1-chlorocyclopropanecarboxylates
;
_journal_name_full 'RSC Adv.'
_journal_paper_doi 10.1039/C6RA01829G
_journal_year 2016
_chemical_formula_sum 'C18 H19 N O5'
_chemical_formula_weight 329.35
_chemical_name_systematic
; 
 ? 
;
_space_group_IT_number 14
_symmetry_cell_setting monoclinic
_symmetry_space_group_name_Hall '-P 2yn'
_symmetry_space_group_name_H-M 'P 1 21/n 1'
_atom_sites_solution_hydrogens geom
_atom_sites_solution_primary direct
_atom_sites_solution_secondary difmap
_audit_creation_method SHELXL-97
_audit_update_record
;
2015-08-31 deposited with the CCDC.
2016-02-18 downloaded from the CCDC.
;
_cell_angle_alpha 90.00
_cell_angle_beta 98.316(2)
_cell_angle_gamma 90.00
_cell_formula_units_Z 4
_cell_length_a 7.7820(12)
_cell_length_b 12.3602(19)
_cell_length_c 17.890(3)
_cell_measurement_reflns_used 6016
_cell_measurement_temperature 298(2)
_cell_measurement_theta_max 30.31
_cell_measurement_theta_min 2.30
_cell_volume 1702.7(5)
_computing_cell_refinement 'Bruker SAINT'
_computing_data_collection 'Bruker APEX2'
_computing_data_reduction 'Bruker SAINT'
_computing_molecular_graphics 'Bruker SHELXTL'
_computing_publication_material 'Bruker SHELXTL'
_computing_structure_refinement 'SHELXL-97 (Sheldrick, 1997)'
_computing_structure_solution 'SHELXS-97 (Sheldrick, 1990)'
_diffrn_ambient_temperature 298(2)
_diffrn_measured_fraction_theta_full 0.997
_diffrn_measured_fraction_theta_max 0.997
_diffrn_measurement_device_type 'Bruker APEX-II CCD'
_diffrn_measurement_method '\f and \w scans'
_diffrn_radiation_monochromator graphite
_diffrn_radiation_source 'fine-focus sealed tube'
_diffrn_radiation_type MoK\a
_diffrn_radiation_wavelength 0.71073
_diffrn_reflns_av_R_equivalents 0.0290
_diffrn_reflns_av_sigmaI/netI 0.0276
_diffrn_reflns_limit_h_max 10
_diffrn_reflns_limit_h_min -10
_diffrn_reflns_limit_k_max 16
_diffrn_reflns_limit_k_min -17
_diffrn_reflns_limit_l_max 25
_diffrn_reflns_limit_l_min -24
_diffrn_reflns_number 16895
_diffrn_reflns_theta_full 29.99
_diffrn_reflns_theta_max 29.99
_diffrn_reflns_theta_min 2.01
_diffrn_standards_number 0
_exptl_absorpt_coefficient_mu 0.094
_exptl_absorpt_correction_T_max 0.9906
_exptl_absorpt_correction_T_min 0.9860
_exptl_crystal_colour colorless
_exptl_crystal_density_diffrn 1.285
_exptl_crystal_density_meas 1.285
_exptl_crystal_density_method 'not measured'
_exptl_crystal_description rodelike
_exptl_crystal_F_000 696
_exptl_crystal_size_max 0.15
_exptl_crystal_size_mid 0.15
_exptl_crystal_size_min 0.10
_refine_diff_density_max 0.411
_refine_diff_density_min -0.229
_refine_diff_density_rms 0.040
_refine_ls_extinction_coef 0.009(2)
_refine_ls_extinction_expression Fc^*^=kFc[1+0.001xFc^2^\l^3^/sin(2\q)]^-1/4^
_refine_ls_extinction_method SHELXL
_refine_ls_goodness_of_fit_ref 1.039
_refine_ls_hydrogen_treatment mixed
_refine_ls_matrix_type full
_refine_ls_number_parameters 221
_refine_ls_number_reflns 4952
_refine_ls_number_restraints 0
_refine_ls_restrained_S_all 1.039
_refine_ls_R_factor_all 0.0764
_refine_ls_R_factor_gt 0.0540
_refine_ls_shift/su_max 0.000
_refine_ls_shift/su_mean 0.000
_refine_ls_structure_factor_coef Fsqd
_refine_ls_weighting_details 'calc w=1/[\s^2^(Fo^2^)+(0.0868P)^2^+0.3101P] where P=(Fo^2^+2Fc^2^)/3'
_refine_ls_weighting_scheme calc
_refine_ls_wR_factor_gt 0.1543
_refine_ls_wR_factor_ref 0.1761
_reflns_number_gt 3398
_reflns_number_total 4952
_reflns_threshold_expression >2sigma(I)
_cod_data_source_file c6ra01829g2.cif
_cod_data_source_block e131105cworkmo_131105c_0m
_cod_depositor_comments
;
The following automatic conversions were performed:

'_symmetry_cell_setting' value 'Monoclinic' changed to 'monoclinic'
according to
/usr/data/users/saulius/crontab/automatic-downloads/rss-feeds/RSC/lib/dictionaries/cif_core.dic
dictionary named 'cif_core.dic' version 2.4.2 from 2011-04-26.

Automatic conversion script
Id: cif_fix_values 4268 2015-11-12 08:31:59Z antanas 

2018-01-31
Z value and formula fixed to values more according to usual
chemical conventions.                 miguel
;
_cod_original_formula_sum 'C3.27 H3.45 N0.18 O0.91'
_cod_original_formula_weight 59.88
_cod_original_formula_units_Z 22
_cod_original_sg_symbol_H-M P2(1)/n
_cod_database_code 7224364

loop_
_symmetry_equiv_pos_as_xyz
'x, y, z'
'-x+1/2, y+1/2, -z+1/2'
'-x, -y, -z'
'x-1/2, -y-1/2, z-1/2'

loop_
_atom_site_label
_atom_site_type_symbol
_atom_site_fract_x
_atom_site_fract_y
_atom_site_fract_z
_atom_site_U_iso_or_equiv
_atom_site_adp_type
_atom_site_occupancy
_atom_site_symmetry_multiplicity
_atom_site_calc_flag
_atom_site_refinement_flags
C1 C 0.6408(3) 0.2655(2) 0.06820(16) 0.0988(8) Uani 1 1 d .
H1A H 0.7229 0.3201 0.0589 0.148 Uiso 1 1 calc R
H1B H 0.6047 0.2257 0.0225 0.148 Uiso 1 1 calc R
H1C H 0.6941 0.2170 0.1066 0.148 Uiso 1 1 calc R
C2 C 0.4845(2) 0.31842(17) 0.09417(11) 0.0685(5) Uani 1 1 d .
C3 C 0.4492(2) 0.30392(15) 0.16690(11) 0.0611(4) Uani 1 1 d .
H3 H 0.5223 0.2609 0.2003 0.073 Uiso 1 1 calc R
C4 C 0.3063(2) 0.35268(13) 0.19089(8) 0.0528(4) Uani 1 1 d .
H4 H 0.2851 0.3424 0.2402 0.063 Uiso 1 1 calc R
C5 C 0.1950(2) 0.41640(12) 0.14213(8) 0.0480(3) Uani 1 1 d .
C6 C 0.2291(3) 0.43074(16) 0.06857(9) 0.0638(5) Uani 1 1 d .
H6 H 0.1548 0.4723 0.0347 0.077 Uiso 1 1 calc R
C7 C 0.3739(3) 0.38312(19) 0.04598(11) 0.0757(6) Uani 1 1 d .
H7 H 0.3974 0.3949 -0.0029 0.091 Uiso 1 1 calc R
C8 C 0.0365(2) 0.46622(14) 0.16463(8) 0.0516(4) Uani 1 1 d .
C9 C 0.01671(19) 0.47505(12) 0.24624(8) 0.0461(3) Uani 1 1 d .
C10 C -0.1317(2) 0.43654(13) 0.27440(8) 0.0493(3) Uani 1 1 d .
H10 H -0.2289 0.4050 0.2464 0.059 Uiso 1 1 calc R
C11 C -0.1059(2) 0.45438(13) 0.35127(8) 0.0496(3) Uani 1 1 d .
C12 C 0.12812(19) 0.51628(12) 0.30743(8) 0.0467(3) Uani 1 1 d .
C13 C -0.2135(2) 0.42869(15) 0.41003(9) 0.0568(4) Uani 1 1 d .
C14 C -0.4609(3) 0.3380(2) 0.44014(12) 0.0863(7) Uani 1 1 d .
H14A H -0.3892 0.3106 0.4850 0.104 Uiso 1 1 calc R
H14B H -0.5266 0.3994 0.4546 0.104 Uiso 1 1 calc R
C15 C -0.5751(5) 0.2564(3) 0.40766(17) 0.1325(13) Uani 1 1 d .
H15A H -0.6547 0.2865 0.3670 0.199 Uiso 1 1 calc R
H15B H -0.6388 0.2277 0.4453 0.199 Uiso 1 1 calc R
H15C H -0.5095 0.1995 0.3886 0.199 Uiso 1 1 calc R
C16 C 0.2980(2) 0.57086(13) 0.31480(8) 0.0502(3) Uani 1 1 d .
C17 C 0.5120(2) 0.64350(15) 0.24862(11) 0.0611(4) Uani 1 1 d .
H17A H 0.5978 0.5997 0.2797 0.073 Uiso 1 1 calc R
H17B H 0.5161 0.7162 0.2693 0.073 Uiso 1 1 calc R
C18 C 0.5495(3) 0.6460(2) 0.16950(13) 0.0826(6) Uani 1 1 d .
H18A H 0.5466 0.5737 0.1498 0.124 Uiso 1 1 calc R
H18B H 0.6624 0.6767 0.1684 0.124 Uiso 1 1 calc R
H18C H 0.4636 0.6892 0.1392 0.124 Uiso 1 1 calc R
N1 N 0.05096(17) 0.50283(11) 0.37028(7) 0.0508(3) Uani 1 1 d .
H1 H 0.0948 0.5221 0.4152 0.061 Uiso 1 1 calc R
O1 O -0.08403(18) 0.49363(15) 0.11743(7) 0.0830(5) Uani 1 1 d .
O2 O -0.1786(2) 0.45642(17) 0.47440(7) 0.0987(6) Uani 1 1 d .
O3 O -0.35094(17) 0.37156(12) 0.38388(7) 0.0708(4) Uani 1 1 d .
O4 O 0.38625(18) 0.58888(14) 0.37435(7) 0.0771(4) Uani 1 1 d .
O5 O 0.33997(14) 0.59765(9) 0.24795(6) 0.0528(3) Uani 1 1 d .

loop_
_atom_site_aniso_label
_atom_site_aniso_U_11
_atom_site_aniso_U_22
_atom_site_aniso_U_33
_atom_site_aniso_U_23
_atom_site_aniso_U_13
_atom_site_aniso_U_12
C1 0.0819(15) 0.1155(19) 0.1091(19) -0.0291(15) 0.0475(14) 0.0005(14)
C2 0.0631(10) 0.0796(12) 0.0678(11) -0.0214(9) 0.0266(9) -0.0117(9)
C3 0.0580(9) 0.0628(10) 0.0636(10) -0.0065(8) 0.0128(8) -0.0021(8)
C4 0.0594(9) 0.0594(9) 0.0418(7) -0.0008(6) 0.0142(6) -0.0050(7)
C5 0.0539(8) 0.0574(8) 0.0340(6) -0.0032(5) 0.0109(6) -0.0075(6)
C6 0.0722(11) 0.0865(12) 0.0349(7) 0.0005(7) 0.0152(7) -0.0028(9)
C7 0.0862(13) 0.1000(14) 0.0476(9) -0.0116(9) 0.0322(9) -0.0094(11)
C8 0.0552(8) 0.0644(9) 0.0361(7) 0.0045(6) 0.0101(6) -0.0014(7)
C9 0.0509(8) 0.0521(8) 0.0372(6) 0.0024(5) 0.0125(5) 0.0007(6)
C10 0.0504(8) 0.0563(8) 0.0430(7) -0.0015(6) 0.0124(6) -0.0038(6)
C11 0.0520(8) 0.0571(8) 0.0425(7) 0.0012(6) 0.0166(6) -0.0036(6)
C12 0.0505(8) 0.0539(8) 0.0378(6) 0.0023(5) 0.0140(6) 0.0009(6)
C13 0.0568(9) 0.0732(10) 0.0435(8) 0.0002(7) 0.0180(6) -0.0090(7)
C14 0.0851(14) 0.1143(17) 0.0684(12) -0.0046(11) 0.0413(11) -0.0331(13)
C15 0.155(3) 0.155(3) 0.099(2) -0.0129(19) 0.0589(19) -0.085(2)
C16 0.0512(8) 0.0584(8) 0.0428(7) 0.0000(6) 0.0129(6) -0.0016(6)
C17 0.0524(9) 0.0646(10) 0.0702(11) -0.0017(8) 0.0220(8) -0.0088(7)
C18 0.0793(13) 0.0990(16) 0.0781(13) 0.0019(11) 0.0407(11) -0.0179(11)
N1 0.0544(7) 0.0640(8) 0.0364(6) -0.0021(5) 0.0147(5) -0.0059(6)
O1 0.0682(8) 0.1354(13) 0.0447(6) 0.0138(7) 0.0059(6) 0.0217(8)
O2 0.0837(10) 0.1730(17) 0.0434(7) -0.0140(8) 0.0231(6) -0.0496(10)
O3 0.0731(8) 0.0906(9) 0.0549(7) -0.0110(6) 0.0307(6) -0.0292(7)
O4 0.0657(8) 0.1196(12) 0.0454(6) -0.0037(7) 0.0061(6) -0.0218(8)
O5 0.0540(6) 0.0612(6) 0.0458(6) 0.0004(4) 0.0158(4) -0.0106(5)

loop_
_atom_type_symbol
_atom_type_description
_atom_type_scat_dispersion_real
_atom_type_scat_dispersion_imag
_atom_type_scat_source
C C 0.0033 0.0016 'International Tables Vol C Tables 4.2.6.8 and 6.1.1.4'
H H 0.0000 0.0000 'International Tables Vol C Tables 4.2.6.8 and 6.1.1.4'
N N 0.0061 0.0033 'International Tables Vol C Tables 4.2.6.8 and 6.1.1.4'
O O 0.0106 0.0060 'International Tables Vol C Tables 4.2.6.8 and 6.1.1.4'

loop_
_geom_angle_atom_site_label_1
_geom_angle_atom_site_label_2
_geom_angle_atom_site_label_3
_geom_angle
C2 C1 H1A 109.5
C2 C1 H1B 109.5
H1A C1 H1B 109.5
C2 C1 H1C 109.5
H1A C1 H1C 109.5
H1B C1 H1C 109.5
C3 C2 C7 118.21(17)
C3 C2 C1 120.8(2)
C7 C2 C1 120.99(19)
C2 C3 C4 120.89(18)
C2 C3 H3 119.6
C4 C3 H3 119.6
C5 C4 C3 120.64(15)
C5 C4 H4 119.7
C3 C4 H4 119.7
C4 C5 C6 118.75(15)
C4 C5 C8 122.29(13)
C6 C5 C8 118.91(15)
C7 C6 C5 119.86(18)
C7 C6 H6 120.1
C5 C6 H6 120.1
C2 C7 C6 121.63(17)
C2 C7 H7 119.2
C6 C7 H7 119.2
O1 C8 C5 120.98(14)
O1 C8 C9 118.68(14)
C5 C8 C9 120.15(13)
C12 C9 C10 107.00(12)
C12 C9 C8 130.92(13)
C10 C9 C8 122.06(14)
C11 C10 C9 107.08(14)
C11 C10 H10 126.5
C9 C10 H10 126.5
N1 C11 C10 108.47(12)
N1 C11 C13 120.03(13)
C10 C11 C13 131.49(15)
N1 C12 C9 107.85(13)
N1 C12 C16 118.69(13)
C9 C12 C16 133.42(12)
O2 C13 O3 123.97(15)
O2 C13 C11 123.62(16)
O3 C13 C11 112.41(14)
C15 C14 O3 108.26(18)
C15 C14 H14A 110.0
O3 C14 H14A 110.0
C15 C14 H14B 110.0
O3 C14 H14B 110.0
H14A C14 H14B 108.4
C14 C15 H15A 109.5
C14 C15 H15B 109.5
H15A C15 H15B 109.5
C14 C15 H15C 109.5
H15A C15 H15C 109.5
H15B C15 H15C 109.5
O4 C16 O5 124.69(15)
O4 C16 C12 123.69(14)
O5 C16 C12 111.62(13)
O5 C17 C18 107.93(16)
O5 C17 H17A 110.1
C18 C17 H17A 110.1
O5 C17 H17B 110.1
C18 C17 H17B 110.1
H17A C17 H17B 108.4
C17 C18 H18A 109.5
C17 C18 H18B 109.5
H18A C18 H18B 109.5
C17 C18 H18C 109.5
H18A C18 H18C 109.5
H18B C18 H18C 109.5
C11 N1 C12 109.59(12)
C11 N1 H1 125.2
C12 N1 H1 125.2
C13 O3 C14 115.66(14)
C16 O5 C17 115.91(13)

loop_
_geom_bond_atom_site_label_1
_geom_bond_atom_site_label_2
_geom_bond_distance
C1 C2 1.513(3)
C1 H1A 0.9600
C1 H1B 0.9600
C1 H1C 0.9600
C2 C3 1.380(3)
C2 C7 1.382(3)
C3 C4 1.386(2)
C3 H3 0.9300
C4 C5 1.383(2)
C4 H4 0.9300
C5 C6 1.391(2)
C5 C8 1.485(2)
C6 C7 1.382(3)
C6 H6 0.9300
C7 H7 0.9300
C8 O1 1.2162(19)
C8 C9 1.4940(19)
C9 C12 1.391(2)
C9 C10 1.408(2)
C10 C11 1.379(2)
C10 H10 0.9300
C11 N1 1.358(2)
C11 C13 1.470(2)
C12 N1 1.3594(17)
C12 C16 1.473(2)
C13 O2 1.195(2)
C13 O3 1.310(2)
C14 C15 1.413(3)
C14 O3 1.472(2)
C14 H14A 0.9700
C14 H14B 0.9700
C15 H15A 0.9600
C15 H15B 0.9600
C15 H15C 0.9600
C16 O4 1.202(2)
C16 O5 1.3266(17)
C17 O5 1.4522(19)
C17 C18 1.486(3)
C17 H17A 0.9700
C17 H17B 0.9700
C18 H18A 0.9600
C18 H18B 0.9600
C18 H18C 0.9600
N1 H1 0.8600

loop_
_geom_hbond_atom_site_label_D
_geom_hbond_atom_site_label_H
_geom_hbond_atom_site_label_A
_geom_hbond_distance_DH
_geom_hbond_distance_HA
_geom_hbond_distance_DA
_geom_hbond_angle_DHA
_geom_hbond_site_symmetry_A
N1 H1 O2 0.86 2.01 2.8570(19) 170.2 3_566

loop_
_geom_torsion_atom_site_label_1
_geom_torsion_atom_site_label_2
_geom_torsion_atom_site_label_3
_geom_torsion_atom_site_label_4
_geom_torsion
C7 C2 C3 C4 0.2(3)
C1 C2 C3 C4 179.78(18)
C2 C3 C4 C5 0.5(3)
C3 C4 C5 C6 -0.1(2)
C3 C4 C5 C8 177.37(15)
C4 C5 C6 C7 -1.1(3)
C8 C5 C6 C7 -178.61(17)
C3 C2 C7 C6 -1.4(3)
C1 C2 C7 C6 179.0(2)
C5 C6 C7 C2 1.8(3)
C4 C5 C8 O1 -157.91(17)
C6 C5 C8 O1 19.5(2)
C4 C5 C8 C9 17.0(2)
C6 C5 C8 C9 -165.59(15)
O1 C8 C9 C12 -134.00(19)
C5 C8 C9 C12 51.0(2)
O1 C8 C9 C10 47.5(2)
C5 C8 C9 C10 -127.53(17)
C12 C9 C10 C11 -0.54(17)
C8 C9 C10 C11 178.30(14)
C9 C10 C11 N1 0.56(18)
C9 C10 C11 C13 -178.27(17)
C10 C9 C12 N1 0.32(17)
C8 C9 C12 N1 -178.37(15)
C10 C9 C12 C16 -177.27(16)
C8 C9 C12 C16 4.0(3)
N1 C11 C13 O2 6.8(3)
C10 C11 C13 O2 -174.5(2)
N1 C11 C13 O3 -172.81(15)
C10 C11 C13 O3 5.9(3)
N1 C12 C16 O4 12.5(2)
C9 C12 C16 O4 -170.09(18)
N1 C12 C16 O5 -167.20(13)
C9 C12 C16 O5 10.2(2)
C10 C11 N1 C12 -0.37(18)
C13 C11 N1 C12 178.61(14)
C9 C12 N1 C11 0.03(18)
C16 C12 N1 C11 178.03(13)
O2 C13 O3 C14 -2.5(3)
C11 C13 O3 C14 177.13(17)
C15 C14 O3 C13 -165.4(2)
O4 C16 O5 C17 5.4(2)
C12 C16 O5 C17 -174.84(13)
C18 C17 O5 C16 168.01(16)
